data_1535842
loop_
_publ_author_name
'Nagib, M.'
'von Osten, E.'
'Jacobs, H.'

_publ_section_title
;
 Neutronenbeugung an drei Modifikationen des Kaliumdeuteroamids K N D2
;
_journal_name_full Atomkernenergie
_journal_page_first 41
_journal_page_last 47
_journal_volume 29
_journal_year 1977
_chemical_formula_sum 'D2 K N'
_chemical_name_systematic 'K (N D2)'
_space_group_IT_number 81
_symmetry_space_group_name_Hall 'P -4'
_symmetry_space_group_name_H-M 'P -4'
_cell_angle_alpha 90
_cell_angle_beta 90
_cell_angle_gamma 90
_cell_formula_units_Z 2
_cell_length_a 4.282
_cell_length_b 4.282
_cell_length_c 6.182
_cell_volume 113.350
_citation_journal_id_ASTM ATKEAR
_cod_data_source_file Nagib_ATKEAR_1977_369.cif
_cod_data_source_block D2K1N1
_cod_original_cell_volume 113.3502
_cod_original_formula_sum 'D2 K1 N1'
_cod_database_code 1535842

loop_
_symmetry_equiv_pos_as_xyz
x,y,z
y,-x,-z
-x,-y,z
-y,x,-z

loop_
_atom_site_label
_atom_site_type_symbol
_atom_site_fract_x
_atom_site_fract_y
_atom_site_fract_z
_atom_site_occupancy
_atom_site_U_iso_or_equiv
K1 K+1 0 0.5 0.202 1 0.0
N1 N-3 0 0.5 0.737 1 0.0
